data_1527861
loop_
_publ_author_name
'Mys'kiv, M.G.'
'Kryvlyuk, L.N.'
'Gladyshevskii, E.I.'
'Glovyak, T.'

_publ_section_title
;
 Crystal structure of Sr K (Co (C N)6) (H2 O)2.5 and Ca K (Co (C N)6) (H2
 O)2.5
;
_journal_name_full
;
Koordinatsionnaya Khimiya (= Coordination Chemistry (USSR))
;
_journal_page_first 127
_journal_page_last 133
_journal_volume 4
_journal_year 1978
_chemical_formula_sum 'C6 H5 Ca Co K N6 O2.5'
_chemical_name_systematic 'Ca K (Co (C N)6) (H2 O)2.5'
_space_group_IT_number 62
_symmetry_space_group_name_Hall '-P 2ac 2n'
_symmetry_space_group_name_H-M 'P n m a'
_cell_angle_alpha 90
_cell_angle_beta 90
_cell_angle_gamma 90
_cell_formula_units_Z 4
_cell_length_a 12.83
_cell_length_b 13.62
_cell_length_c 7.345
_cell_volume 1283.499
_citation_journal_id_ASTM KOKHDC
_cod_data_source_file Myskiv_KOKHDC_1978_860.cif
_cod_data_source_block C6H5Ca1Co1K1N6O2.5
_cod_original_formula_sum 'C6 H5 Ca1 Co1 K1 N6 O2.5'
_cod_database_code 1527861

loop_
_symmetry_equiv_pos_as_xyz
x,y,z
-x+1/2,-y,z+1/2
x+1/2,-y+1/2,-z+1/2
-x,y+1/2,-z
-x,-y,-z
x-1/2,y,-z-1/2
-x-1/2,y-1/2,z-1/2
x,-y-1/2,z

loop_
_atom_site_label
_atom_site_type_symbol
_atom_site_fract_x
_atom_site_fract_y
_atom_site_fract_z
_atom_site_occupancy
_atom_site_U_iso_or_equiv
O1 O-2 0.2331 0.25 0.6691 1 0.0
Co1 Co+3 0 0 0.5 1 0.0
K1 K+1 0.3328 0.0839 0.4886 0.5 0.0
C3 C+2 0.0748 0.0835 0.3588 1 0.0
C2 C+2 0.0502 0.0634 0.7181 1 0.0
O2 O-2 0.4556 0.25 0.4004 1 0.0
O3 O-2 0.3299 0.0819 0.5985 0.25 0.0
N3 N-3 0.1279 0.1387 0.266 1 0.0
N2 N-3 0.074 0.1121 0.8293 1 0.0
N1 N-3 0.1874 -0.1367 0.5078 1 0.0
C1 C+2 0.1165 -0.088 0.5126 1 0.0
Ca1 Ca+2 0.1601 0.25 -0.0108 1 0.0
